data_4344771
loop_
_publ_author_name
'Dissanayake, K. Tauni'
'Mendoza, Laura M.'
'Martin, Philip D.'
'Suescun, Leopoldo'
'Rabuffetti, Federico A.'

_publ_section_title
;
 Open-Framework Structures of Anhydrous Sr(CF3COO)2 and Ba(CF3COO)2.
;
_journal_issue 1
_journal_name_full 'Inorganic chemistry'
_journal_page_first 170
_journal_paper_doi 10.1021/acs.inorgchem.5b02081
_journal_volume 55
_journal_year 2015
_chemical_formula_sum 'C6 H4 Ca1.5 F9 O8'
_chemical_formula_weight 435.22
_space_group_crystal_system monoclinic
_space_group_IT_number 14
_space_group_name_Hall '-P 2yn'
_space_group_name_H-M_alt 'P 1 21/n 1'
_symmetry_space_group_name_Hall '-P 2yn'
_symmetry_space_group_name_H-M 'P 1 21/n 1'
_atom_sites_solution_hydrogens difmap
_audit_creation_method SHELXL-2014/7
_cell_angle_alpha 90
_cell_angle_beta 90.710(2)
_cell_angle_gamma 90
_cell_formula_units_Z 4
_cell_length_a 9.4572(3)
_cell_length_b 9.3568(3)
_cell_length_c 16.5456(5)
_cell_measurement_reflns_used 9308
_cell_measurement_temperature 298(2)
_cell_measurement_theta_max 37.51
_cell_measurement_theta_min 3.063
_cell_volume 1463.99(8)
_computing_structure_refinement 'SHELXL-2014/7 (Sheldrick, 2014)'
_diffrn_ambient_temperature 298(2)
_diffrn_measured_fraction_theta_full 0.998
_diffrn_measured_fraction_theta_max 0.981
_diffrn_measurement_device_type 'Bruker D8 Venture'
_diffrn_radiation_type MoK\a
_diffrn_radiation_wavelength 0.71073
_diffrn_reflns_av_unetI/netI 0.2008
_diffrn_reflns_laue_measured_fraction_full 0.998
_diffrn_reflns_laue_measured_fraction_max 0.981
_diffrn_reflns_limit_h_max 16
_diffrn_reflns_limit_h_min -16
_diffrn_reflns_limit_k_max 16
_diffrn_reflns_limit_k_min -16
_diffrn_reflns_limit_l_max 28
_diffrn_reflns_limit_l_min -28
_diffrn_reflns_number 133652
_diffrn_reflns_point_group_measured_fraction_full 0.998
_diffrn_reflns_point_group_measured_fraction_max 0.981
_diffrn_reflns_theta_full 25.242
_diffrn_reflns_theta_max 37.596
_diffrn_reflns_theta_min 3.063
_exptl_absorpt_coefficient_mu 0.747
_exptl_absorpt_correction_T_max 0.887
_exptl_absorpt_correction_T_min 0.728
_exptl_absorpt_correction_type multi-scan
_exptl_absorpt_process_details 'SADABS (Bruker, 2014)'
_exptl_crystal_colour colourless
_exptl_crystal_density_diffrn 1.975
_exptl_crystal_description irregular
_exptl_crystal_F_000 860
_exptl_crystal_size_max 0.443
_exptl_crystal_size_mid 0.242
_exptl_crystal_size_min 0.164
_refine_diff_density_max 2.112
_refine_diff_density_min -2.043
_refine_diff_density_rms 0.230
_refine_ls_extinction_method none
_refine_ls_goodness_of_fit_ref 1.057
_refine_ls_hydrogen_treatment refxyz
_refine_ls_matrix_type full
_refine_ls_number_parameters 321
_refine_ls_number_reflns 133652
_refine_ls_number_restraints 150
_refine_ls_restrained_S_all 1.298
_refine_ls_R_factor_all 0.1737
_refine_ls_R_factor_gt 0.0925
_refine_ls_shift/su_max 0.000
_refine_ls_shift/su_mean 0.000
_refine_ls_structure_factor_coef Fsqd
_refine_ls_weighting_details 'w=1/[\s^2^(Fo^2^)+(0.0887P)^2^+4.3049P] where P=(Fo^2^+2Fc^2^)/3'
_refine_ls_weighting_scheme calc
_refine_ls_wR_factor_gt 0.2372
_refine_ls_wR_factor_ref 0.2628
_reflns_Friedel_coverage 0.000
_reflns_number_gt 84283
_reflns_number_total 133652
_reflns_threshold_expression 'I > 2\s(I)'
_cod_data_source_file ic5b02081_si_004.cif
_cod_data_source_block 03-ls
_cod_database_code 4344771
_shelx_shelxl_version_number 2014/7
_shelx_space_group_comment
;
The symmetry employed for this shelxl refinement is uniquely defined
by the following loop, which should always be used as a source of
symmetry information in preference to the above space-group names.
They are only intended as comments.
;
_shelx_estimated_absorpt_t_min 0.733
_shelx_estimated_absorpt_t_max 0.887

loop_
_space_group_symop_operation_xyz
'x, y, z'
'-x+1/2, y+1/2, -z+1/2'
'-x, -y, -z'
'x-1/2, -y-1/2, z-1/2'

loop_
_atom_site_label
_atom_site_type_symbol
_atom_site_fract_x
_atom_site_fract_y
_atom_site_fract_z
_atom_site_U_iso_or_equiv
_atom_site_adp_type
_atom_site_occupancy
_atom_site_site_symmetry_order
_atom_site_calc_flag
_atom_site_refinement_flags_posn
_atom_site_refinement_flags_adp
_atom_site_refinement_flags_occupancy
Ca1 Ca 0.20398(8) 0.43373(8) 0.29379(4) 0.0290(2) Uani 1 1 d . . .
Ca2 Ca 0.0000 0.5000 0.5000 0.0356(3) Uani 1 2 d S . P
O1A O 0.3193(4) 0.2825(4) 0.39005(18) 0.0567(9) Uani 1 1 d . . .
C1A C 0.2984(5) 0.3044(5) 0.4613(3) 0.0409(9) Uani 1 1 d . . .
O2A O 0.2048(5) 0.3720(5) 0.4925(3) 0.0974(16) Uani 1 1 d . . .
C2A C 0.4036(5) 0.2438(5) 0.5178(3) 0.0774(19) Uani 1 1 d D . .
F1A F 0.4916(9) 0.1513(10) 0.4815(4) 0.095(3) Uani 0.529(13) 1 d D U P
F2A F 0.4881(12) 0.3451(9) 0.5467(9) 0.178(6) Uani 0.529(13) 1 d D U P
F3A F 0.3575(10) 0.1724(13) 0.5814(6) 0.152(5) Uani 0.529(13) 1 d D U P
F1A' F 0.5319(7) 0.2989(14) 0.5124(6) 0.120(4) Uani 0.471(13) 1 d D U P
F2A' F 0.3628(11) 0.2738(18) 0.5927(4) 0.153(5) Uani 0.471(13) 1 d D U P
F3A' F 0.4173(17) 0.1037(6) 0.5149(9) 0.168(6) Uani 0.471(13) 1 d D U P
O1B O -0.0972(5) 0.3730(4) 0.3945(3) 0.0826(13) Uani 1 1 d . . .
C1B C -0.0953(4) 0.3017(5) 0.3330(3) 0.0402(9) Uani 1 1 d . . .
O2B O 0.0024(3) 0.2820(4) 0.2866(2) 0.0527(9) Uani 1 1 d . . .
C2B C -0.2306(4) 0.2269(4) 0.3121(2) 0.0571(13) Uani 1 1 d D . .
F1B F -0.3216(11) 0.2296(17) 0.3722(6) 0.138(5) Uani 0.418(11) 1 d D U P
F2B F -0.2941(13) 0.2986(11) 0.2520(7) 0.110(5) Uani 0.418(11) 1 d D U P
F3B F -0.2237(10) 0.0937(7) 0.2869(9) 0.096(4) Uani 0.418(11) 1 d D U P
F1B' F -0.3435(6) 0.3095(7) 0.3113(7) 0.111(3) Uani 0.582(11) 1 d D U P
F2B' F -0.2306(8) 0.1601(11) 0.2411(4) 0.104(3) Uani 0.582(11) 1 d D U P
F3B' F -0.2610(8) 0.1226(8) 0.3649(4) 0.092(3) Uani 0.582(11) 1 d D U P
O1C O 0.2049(3) 0.7622(3) 0.29705(16) 0.0393(7) Uani 1 1 d . . .
C1C C 0.1407(4) 0.7366(4) 0.3598(2) 0.0289(8) Uani 1 1 d . . .
O2C O 0.1123(3) 0.6161(3) 0.38689(16) 0.0394(7) Uani 1 1 d . . .
C2C C 0.0924(4) 0.8623(4) 0.4086(2) 0.0525(13) Uani 1 1 d D . .
F1C F 0.0650(10) 0.9826(6) 0.3708(4) 0.090(3) Uani 0.507(8) 1 d D U P
F2C F 0.2009(6) 0.8983(8) 0.4600(4) 0.098(3) Uani 0.507(8) 1 d D U P
F3C F -0.0128(7) 0.8356(7) 0.4576(4) 0.084(3) Uani 0.507(8) 1 d D U P
F1C' F 0.0753(9) 0.8371(7) 0.4859(2) 0.078(2) Uani 0.493(8) 1 d D U P
F2C' F -0.0410(6) 0.8946(8) 0.3817(4) 0.089(3) Uani 0.493(8) 1 d D U P
F3C' F 0.1612(8) 0.9824(6) 0.4004(5) 0.089(3) Uani 0.493(8) 1 d D U P
O1W O 0.4289(3) 0.5319(4) 0.3005(2) 0.0554(9) Uani 1 1 d D . .
H11W H 0.507(3) 0.502(5) 0.323(3) 0.083 Uiso 1 1 d D U .
H12W H 0.456(5) 0.601(4) 0.269(3) 0.083 Uiso 1 1 d D U .
O2W O 0.0760(4) 0.5346(4) 0.1868(2) 0.0544(9) Uani 1 1 d D . .
H21W H 0.011(5) 0.484(5) 0.162(3) 0.082 Uiso 1 1 d D U .
H22W H 0.098(5) 0.600(4) 0.152(2) 0.082 Uiso 1 1 d D U .

loop_
_atom_site_aniso_label
_atom_site_aniso_U_11
_atom_site_aniso_U_22
_atom_site_aniso_U_33
_atom_site_aniso_U_23
_atom_site_aniso_U_13
_atom_site_aniso_U_12
Ca1 0.0306(4) 0.0290(4) 0.0275(4) -0.0055(3) 0.0050(3) 0.0042(3)
Ca2 0.0524(7) 0.0257(6) 0.0293(5) -0.0025(4) 0.0254(5) 0.0021(5)
O1A 0.081(2) 0.060(2) 0.0295(16) 0.0066(14) -0.0068(15) -0.0055(18)
C1A 0.048(2) 0.030(2) 0.045(2) 0.0051(18) 0.0023(18) 0.0043(17)
O2A 0.079(3) 0.054(3) 0.161(5) 0.001(3) 0.046(3) 0.029(2)
C2A 0.105(5) 0.086(5) 0.041(3) -0.001(3) -0.013(3) 0.018(4)
F1A 0.091(5) 0.107(6) 0.086(5) 0.002(4) -0.012(4) 0.064(4)
F2A 0.170(8) 0.188(8) 0.173(8) -0.068(6) -0.098(6) 0.004(6)
F3A 0.168(7) 0.165(8) 0.123(6) 0.108(6) 0.034(5) 0.081(6)
F1A' 0.064(5) 0.181(9) 0.115(7) -0.010(6) -0.018(5) 0.018(5)
F2A' 0.214(8) 0.217(9) 0.029(4) 0.008(5) -0.013(5) -0.062(7)
F3A' 0.204(9) 0.136(8) 0.163(9) 0.048(6) -0.080(7) 0.039(7)
O1B 0.122(4) 0.060(3) 0.066(3) -0.023(2) 0.001(2) -0.015(2)
C1B 0.041(2) 0.032(2) 0.048(2) 0.0043(18) 0.0034(18) -0.0008(17)
O2B 0.0331(16) 0.053(2) 0.073(2) 0.0037(16) 0.0155(15) -0.0025(14)
C2B 0.034(3) 0.076(4) 0.062(3) 0.002(3) 0.010(2) 0.000(2)
F1B 0.080(6) 0.201(9) 0.133(7) -0.015(6) 0.064(6) -0.022(6)
F2B 0.091(6) 0.114(7) 0.122(7) 0.003(6) -0.057(5) 0.002(5)
F3B 0.065(5) 0.048(5) 0.174(9) -0.012(5) -0.016(6) -0.012(4)
F1B' 0.044(3) 0.090(5) 0.199(8) 0.002(5) -0.009(4) 0.025(3)
F2B' 0.089(5) 0.134(7) 0.089(5) -0.044(5) 0.001(4) -0.046(5)
F3B' 0.077(4) 0.085(5) 0.115(5) 0.040(4) -0.011(4) -0.038(4)
O1C 0.0476(17) 0.0396(17) 0.0312(14) 0.0074(11) 0.0193(12) -0.0023(13)
C1C 0.0352(19) 0.0267(19) 0.0251(17) 0.0008(13) 0.0118(14) -0.0020(14)
O2C 0.0585(18) 0.0237(14) 0.0366(15) 0.0026(11) 0.0251(13) -0.0028(12)
C2C 0.079(4) 0.028(2) 0.051(3) -0.001(2) 0.027(2) 0.002(2)
F1C 0.149(5) 0.037(3) 0.086(4) 0.000(3) 0.005(3) 0.020(3)
F2C 0.106(4) 0.093(4) 0.094(4) -0.051(3) -0.007(3) 0.000(3)
F3C 0.088(4) 0.078(4) 0.089(4) -0.029(3) 0.060(3) -0.002(3)
F1C' 0.122(4) 0.074(4) 0.038(3) -0.009(2) 0.021(3) 0.021(3)
F2C' 0.088(4) 0.083(4) 0.097(4) -0.015(3) 0.011(3) 0.040(3)
F3C' 0.104(4) 0.039(3) 0.124(4) -0.012(3) 0.040(3) -0.009(3)
O1W 0.0412(18) 0.046(2) 0.079(3) 0.0073(17) -0.0019(16) -0.0065(15)
O2W 0.062(2) 0.051(2) 0.051(2) 0.0124(16) -0.0170(16) -0.0041(16)

loop_
_atom_type_symbol
_atom_type_description
_atom_type_scat_dispersion_real
_atom_type_scat_dispersion_imag
_atom_type_scat_source
C C 0.0033 0.0016 'International Tables Vol C Tables 4.2.6.8 and 6.1.1.4'
H H 0.0000 0.0000 'International Tables Vol C Tables 4.2.6.8 and 6.1.1.4'
O O 0.0106 0.0060 'International Tables Vol C Tables 4.2.6.8 and 6.1.1.4'
F F 0.0171 0.0103 'International Tables Vol C Tables 4.2.6.8 and 6.1.1.4'
Ca Ca 0.2262 0.3064 'International Tables Vol C Tables 4.2.6.8 and 6.1.1.4'

loop_
_geom_angle_atom_site_label_1
_geom_angle_atom_site_label_2
_geom_angle_atom_site_label_3
_geom_angle
_geom_angle_site_symmetry_1
_geom_angle_site_symmetry_3
O1W Ca1 O2W 110.09(13) . .
O1W Ca1 O1C 87.60(12) . 2_545
O2W Ca1 O1C 88.98(12) . 2_545
O1W Ca1 O2B 166.70(12) . .
O2W Ca1 O2B 78.18(12) . .
O1C Ca1 O2B 82.04(11) 2_545 .
O1W Ca1 O1A 77.94(12) . .
O2W Ca1 O1A 167.49(13) . .
O1C Ca1 O1A 81.65(11) 2_545 .
O2B Ca1 O1A 92.25(12) . .
O1W Ca1 O2C 91.43(12) . .
O2W Ca1 O2C 90.63(12) . .
O1C Ca1 O2C 178.76(10) 2_545 .
O2B Ca1 O2C 99.03(10) . .
O1A Ca1 O2C 98.91(11) . .
O1W Ca1 O1C 66.46(11) . .
O2W Ca1 O1C 67.04(11) . .
O1C Ca1 O1C 133.45(6) 2_545 .
O2B Ca1 O1C 126.83(10) . .
O1A Ca1 O1C 125.48(10) . .
O2C Ca1 O1C 45.35(7) . .
O2A Ca2 O2A 180.0 . 3_566
O2A Ca2 O1B 91.11(19) . .
O2A Ca2 O1B 88.89(19) 3_566 .
O2A Ca2 O1B 88.89(19) . 3_566
O2A Ca2 O1B 91.11(19) 3_566 3_566
O1B Ca2 O1B 180.0 . 3_566
O2A Ca2 O2C 79.22(15) . .
O2A Ca2 O2C 100.78(15) 3_566 .
O1B Ca2 O2C 79.63(13) . .
O1B Ca2 O2C 100.36(13) 3_566 .
O2A Ca2 O2C 100.78(15) . 3_566
O2A Ca2 O2C 79.22(15) 3_566 3_566
O1B Ca2 O2C 100.36(13) . 3_566
O1B Ca2 O2C 79.64(13) 3_566 3_566
O2C Ca2 O2C 180.0 . 3_566
O2A C1A O1A 129.2(5) . .
O2A C1A C2A 115.0(5) . .
O1A C1A C2A 115.8(4) . .
F3A' C2A F1A' 107.1(4) . .
F3A C2A F2A 106.1(4) . .
F3A' C2A F2A' 105.9(4) . .
F1A' C2A F2A' 104.9(4) . .
F3A C2A F1A 104.0(4) . .
F2A C2A F1A 104.3(4) . .
F3A C2A C1A 118.2(6) . .
F2A C2A C1A 110.7(6) . .
F1A C2A C1A 112.4(4) . .
C1B O1B Ca2 155.5(4) . .
O1B C1B O2B 128.9(5) . .
O1B C1B C2B 115.3(4) . .
O2B C1B C2B 115.8(4) . .
F3B C2B F1B 107.0(4) . .
F1B' C2B F2B' 106.0(4) . .
F3B C2B F2B 105.3(4) . .
F1B C2B F2B 105.1(4) . .
F1B' C2B F3B' 104.7(4) . .
F2B' C2B F3B' 103.6(4) . .
F3B C2B C1B 118.1(5) . .
F1B C2B C1B 112.3(6) . .
F2B C2B C1B 108.2(5) . .
F3B' F1B F1B' 120.2(5) . .
C1C O1C Ca1 148.5(3) . 2
C1C O1C Ca1 79.6(2) . .
Ca1 O1C Ca1 131.85(10) 2 .
O1C C1C O2C 126.2(3) . .
O1C C1C C2C 117.2(3) . .
O2C C1C C2C 116.6(3) . .
O1C C1C Ca1 77.4(2) . .
O2C C1C Ca1 48.79(17) . .
C2C C1C Ca1 165.4(2) . .
C1C O2C Ca2 141.6(2) . .
C1C O2C Ca1 108.9(2) . .
Ca2 O2C Ca1 109.48(10) . .
F3C' C2C F1C' 108.9(4) . .
F1C C2C F3C 108.1(4) . .
F3C' C2C F2C' 103.6(3) . .
F1C' C2C F2C' 103.5(3) . .
F1C C2C F2C 103.1(4) . .
F3C C2C F2C 103.4(3) . .
F1C C2C C1C 118.4(4) . .
F3C C2C C1C 114.8(4) . .
F2C C2C C1C 107.2(4) . .
Ca1 O1W H11W 132(3) . .
Ca1 O1W H12W 123(3) . .
H11W O1W H12W 104.0(7) . .
Ca1 O2W H21W 119(3) . .
Ca1 O2W H22W 132(3) . .
H21W O2W H22W 104.0(7) . .

loop_
_geom_bond_atom_site_label_1
_geom_bond_atom_site_label_2
_geom_bond_distance
_geom_bond_site_symmetry_2
Ca1 O1W 2.318(3) .
Ca1 O2W 2.331(3) .
Ca1 O1C 2.369(3) 2_545
Ca1 O2B 2.378(3) .
Ca1 O1A 2.384(3) .
Ca1 O2C 2.464(3) .
Ca1 O1C 3.074(3) .
Ca2 O2A 2.282(4) .
Ca2 O2A 2.282(4) 3_566
Ca2 O1B 2.294(4) .
Ca2 O1B 2.294(4) 3_566
Ca2 O2C 2.421(2) .
Ca2 O2C 2.421(2) 3_566
O1A C1A 1.214(5) .
C1A O2A 1.209(6) .
C1A C2A 1.471(6) .
C2A F3A' 1.318(4) .
C2A F1A' 1.322(4) .
C2A F3A 1.324(4) .
C2A F2A 1.325(4) .
C2A F2A' 1.331(4) .
C2A F1A 1.347(4) .
O1B C1B 1.217(6) .
C1B O2B 1.223(5) .
C1B C2B 1.496(6) .
C2B F3B 1.315(4) .
C2B F1B' 1.318(4) .
C2B F1B 1.322(4) .
C2B F2B' 1.331(4) .
C2B F2B 1.337(4) .
C2B F3B' 1.342(4) .
O1C C1C 1.233(4) .
O1C Ca1 2.369(3) 2
C1C O2C 1.243(4) .
C1C C2C 1.501(5) .
C2C F3C' 1.306(4) .
C2C F1C 1.312(4) .
C2C F1C' 1.312(3) .
C2C F3C 1.315(3) .
C2C F2C' 1.366(4) .
C2C F2C 1.366(4) .
O1W H11W 0.869(4) .
O1W H12W 0.869(4) .
O2W H21W 0.869(4) .
O2W H22W 0.870(4) .

loop_
_geom_hbond_atom_site_label_D
_geom_hbond_atom_site_label_H
_geom_hbond_atom_site_label_A
_geom_hbond_distance_DH
_geom_hbond_distance_HA
_geom_hbond_distance_DA
_geom_hbond_angle_DHA
_geom_hbond_site_symmetry_A
O1W H11W F1B' 0.869(4) 2.30(4) 2.998(5) 138(5) 1_655
O1W H12W O2B 0.869(4) 1.971(13) 2.828(5) 169(6) 2
O1W H12W F3B 0.869(4) 2.71(5) 3.210(11) 118(4) 2
O2W H22W O1A 0.870(4) 2.006(18) 2.830(5) 158(4) 2
O2W H22W F1A 0.870(4) 2.40(3) 3.052(7) 132(4) 2

loop_
_geom_torsion_atom_site_label_1
_geom_torsion_atom_site_label_2
_geom_torsion_atom_site_label_3
_geom_torsion_atom_site_label_4
_geom_torsion
_geom_torsion_site_symmetry_1
Ca1 O1A C1A O2A 17.5(7) .
Ca1 O1A C1A C2A -160.6(3) .
O1A C1A O2A Ca2 6.8(14) .
C2A C1A O2A Ca2 -175.1(8) .
Ca1 C1A O2A Ca2 18.5(10) .
O2A C1A C2A F3A' 121.5(9) .
O1A C1A C2A F3A' -60.1(10) .
Ca1 C1A C2A F3A' -89.7(11) .
O2A C1A C2A F1A' -113.2(8) .
O1A C1A C2A F1A' 65.1(8) .
Ca1 C1A C2A F1A' 35.6(10) .
O2A C1A C2A F3A 48.8(9) .
O1A C1A C2A F3A -132.8(8) .
Ca1 C1A C2A F3A -162.4(9) .
O2A C1A C2A F2A -73.9(8) .
O1A C1A C2A F2A 104.5(8) .
Ca1 C1A C2A F2A 75.0(10) .
O2A C1A C2A F2A' 3.4(8) .
O1A C1A C2A F2A' -178.2(7) .
Ca1 C1A C2A F2A' 152.2(9) .
O2A C1A C2A F1A 170.0(7) .
O1A C1A C2A F1A -11.7(8) .
Ca1 C1A C2A F1A -41.2(10) .
Ca2 O1B C1B O2B -14.1(13) .
Ca2 O1B C1B C2B 165.2(7) .
Ca2 O1B C1B Ca1 -23.8(9) .
O1B C1B O2B Ca1 -15.0(7) .
C2B C1B O2B Ca1 165.8(3) .
O1B C1B C2B F3B -137.1(8) .
O2B C1B C2B F3B 42.3(9) .
Ca1 C1B C2B F3B 64.1(10) .
O1B C1B C2B F1B' 51.4(7) .
O2B C1B C2B F1B' -129.3(6) .
Ca1 C1B C2B F1B' -107.5(8) .
O1B C1B C2B F1B -11.8(9) .
O2B C1B C2B F1B 167.5(8) .
Ca1 C1B C2B F1B -170.7(9) .
O1B C1B C2B F2B' 174.2(6) .
O2B C1B C2B F2B' -6.4(7) .
Ca1 C1B C2B F2B' 15.4(9) .
O1B C1B C2B F2B 103.6(8) .
O2B C1B C2B F2B -77.0(8) .
Ca1 C1B C2B F2B -55.2(10) .
O1B C1B C2B F3B' -68.0(7) .
O2B C1B C2B F3B' 111.4(6) .
Ca1 C1B C2B F3B' 133.1(7) .
Ca1 O1C C1C O2C 179.0(3) 2
Ca1 O1C C1C O2C 0.3(4) .
Ca1 O1C C1C C2C -1.1(7) 2
Ca1 O1C C1C C2C -179.9(3) .
Ca1 O1C C1C Ca1 178.7(5) 2
O1C C1C O2C Ca2 178.9(3) .
C2C C1C O2C Ca2 -1.0(6) .
Ca1 C1C O2C Ca2 179.3(5) .
O1C C1C O2C Ca1 -0.4(5) .
C2C C1C O2C Ca1 179.8(3) .
O1C C1C C2C F3C' -24.6(6) .
O2C C1C C2C F3C' 155.3(5) .
Ca1 C1C C2C F3C' 155.9(10) .
O1C C1C C2C F1C 28.2(6) .
O2C C1C C2C F1C -152.0(5) .
Ca1 C1C C2C F1C -151.3(10) .
O1C C1C C2C F1C' -155.0(5) .
O2C C1C C2C F1C' 24.9(6) .
Ca1 C1C C2C F1C' 25.5(13) .
O1C C1C C2C F3C 158.0(5) .
O2C C1C C2C F3C -22.2(6) .
Ca1 C1C C2C F3C -21.6(13) .
O1C C1C C2C F2C' 91.0(5) .
O2C C1C C2C F2C' -89.2(5) .
Ca1 C1C C2C F2C' -88.6(11) .
O1C C1C C2C F2C -87.8(5) .
O2C C1C C2C F2C 92.0(5) .
Ca1 C1C C2C F2C 92.7(11) .
